data_4513930
loop_
_publ_author_name
'Lauer, Matthew G.'
'Headford, Benjamin R.'
'Gobble, Olivia M.'
'Weyhaupt, Michelle B.'
'Gerlach, Deidra L.'
'Zeller, Matthias'
'Shaughnessy, Kevin H.'

_publ_section_title
;
 A Trialkylphosphine-Derived Palladacycle as a Catalyst in the Selective
 Cross-Dimerization of Terminal Arylacetylenes with Terminal Propargyl
 Alcohols and Amides
;
_journal_issue 9
_journal_name_full 'ACS Catalysis'
_journal_page_first 5834
_journal_paper_doi 10.1021/acscatal.6b01541
_journal_volume 6
_journal_year 2016
_chemical_formula_moiety 'C39 H70 O2 P2 Pd2'
_chemical_formula_sum 'C39 H70 O2 P2 Pd2'
_chemical_formula_weight 845.69
_chemical_name_common MGL-8-090
_space_group_crystal_system monoclinic
_space_group_IT_number 14
_space_group_name_Hall '-P 2ybc'
_space_group_name_H-M_alt 'P 1 21/c 1'
_symmetry_space_group_name_Hall '-P 2ybc'
_symmetry_space_group_name_H-M 'P 1 21/c 1'
_atom_sites_solution_hydrogens geom
_atom_sites_solution_primary direct
_atom_sites_solution_secondary difmap
_audit_creation_method SHELXL-2014/7
_cell_angle_alpha 90
_cell_angle_beta 93.385(2)
_cell_angle_gamma 90
_cell_formula_units_Z 8
_cell_length_a 9.7885(3)
_cell_length_b 32.8507(11)
_cell_length_c 26.2822(9)
_cell_measurement_reflns_used 9889
_cell_measurement_temperature 173(2)
_cell_measurement_theta_max 26.7929
_cell_measurement_theta_min 2.2672
_cell_volume 8436.5(5)
_computing_cell_refinement 'SAINT V8.34A (Bruker, 2013)'
_computing_data_collection 'APEX2 V2013.10-0 (Bruker, 2013)'
_computing_data_reduction 'SAINT V8.34A (Bruker, 2013)'
_computing_structure_refinement 'SHELXL-2014/7 (Sheldrick, 2014)'
_computing_structure_solution 'SHELXS-97 (Sheldrick, 2008)'
_diffrn_ambient_temperature 173(2)
_diffrn_measured_fraction_theta_full 1.000
_diffrn_measured_fraction_theta_max 0.999
_diffrn_measurement_device_type 'Bruker AXS SMART APEX2 CCD diffractometer'
_diffrn_measurement_method 'phi and omega scans'
_diffrn_radiation_type MoK\a
_diffrn_radiation_wavelength 0.71073
_diffrn_reflns_av_R_equivalents 0.0281
_diffrn_reflns_av_unetI/netI 0.0180
_diffrn_reflns_Laue_measured_fraction_full 1.000
_diffrn_reflns_Laue_measured_fraction_max 0.999
_diffrn_reflns_limit_h_max 11
_diffrn_reflns_limit_h_min -12
_diffrn_reflns_limit_k_max 41
_diffrn_reflns_limit_k_min -39
_diffrn_reflns_limit_l_max 33
_diffrn_reflns_limit_l_min -30
_diffrn_reflns_number 137700
_diffrn_reflns_point_group_measured_fraction_full 1.000
_diffrn_reflns_point_group_measured_fraction_max 0.999
_diffrn_reflns_theta_full 25.242
_diffrn_reflns_theta_max 26.800
_diffrn_reflns_theta_min 1.463
_diffrn_source 'sealed X-ray tube'
_exptl_absorpt_coefficient_mu 0.957
_exptl_absorpt_correction_T_max 0.7454
_exptl_absorpt_correction_T_min 0.6106
_exptl_absorpt_correction_type multi-scan
_exptl_absorpt_process_details 'SADABS v2014/5 (Bruker AXS Inc., 2014)'
_exptl_crystal_colour yellow
_exptl_crystal_density_diffrn 1.332
_exptl_crystal_description rod
_exptl_crystal_F_000 3536
_exptl_crystal_size_max 0.530
_exptl_crystal_size_mid 0.170
_exptl_crystal_size_min 0.160
_refine_diff_density_max 0.632
_refine_diff_density_min -0.418
_refine_diff_density_rms 0.056
_refine_ls_extinction_method none
_refine_ls_goodness_of_fit_ref 1.074
_refine_ls_hydrogen_treatment constr
_refine_ls_matrix_type full
_refine_ls_number_parameters 1006
_refine_ls_number_reflns 18057
_refine_ls_number_restraints 381
_refine_ls_restrained_S_all 1.070
_refine_ls_R_factor_all 0.0306
_refine_ls_R_factor_gt 0.0251
_refine_ls_shift/su_max 0.005
_refine_ls_shift/su_mean 0.000
_refine_ls_structure_factor_coef Fsqd
_refine_ls_weighting_details 'w=1/[\s^2^(Fo^2^)+(0.0203P)^2^+6.7621P] where P=(Fo^2^+2Fc^2^)/3'
_refine_ls_weighting_scheme calc
_refine_ls_wR_factor_gt 0.0541
_refine_ls_wR_factor_ref 0.0563
_reflns_Friedel_coverage 0.000
_reflns_number_gt 16180
_reflns_number_total 18057
_reflns_threshold_expression 'I > 2\s(I)'
_cod_data_source_file cs6b01541_si_002.cif
_cod_data_source_block MGL1_0m_MZ2
_cod_depositor_comments 'Adding full bibliography for 4513930.cif.'
_cod_database_code 4513930
_shelx_shelxl_version_number 2014/7
_shelx_space_group_comment
;
The symmetry employed for this shelxl refinement is uniquely defined
by the following loop, which should always be used as a source of
symmetry information in preference to the above space-group names.
They are only intended as comments.
;
_shelx_estimated_absorpt_t_min 0.631
_shelx_estimated_absorpt_t_max 0.862

loop_
_space_group_symop_operation_xyz
'x, y, z'
'-x, y+1/2, -z+1/2'
'-x, -y, -z'
'x, -y-1/2, z-1/2'

loop_
_atom_site_label
_atom_site_type_symbol
_atom_site_fract_x
_atom_site_fract_y
_atom_site_fract_z
_atom_site_U_iso_or_equiv
_atom_site_adp_type
_atom_site_occupancy
_atom_site_site_symmetry_order
_atom_site_calc_flag
_atom_site_refinement_flags_posn
_atom_site_refinement_flags_adp
_atom_site_refinement_flags_occupancy
_atom_site_disorder_assembly
_atom_site_disorder_group
Pd1 Pd 0.50031(2) 0.25950(2) 0.45944(2) 0.02232(4) Uani 1 1 d D . . . .
P1 P 0.60066(5) 0.29325(2) 0.39557(2) 0.02490(11) Uani 1 1 d . . . . .
O1 O 0.68656(15) 0.23659(5) 0.49675(6) 0.0368(4) Uani 1 1 d . . . . .
Pd2 Pd 0.40374(2) 0.17891(2) 0.48591(2) 0.02401(4) Uani 1 1 d . . . . .
P2 P 0.38235(5) 0.11401(2) 0.46109(2) 0.02587(11) Uani 1 1 d . . . . .
O2 O 0.61377(15) 0.17425(5) 0.51607(7) 0.0382(4) Uani 1 1 d . . . . .
C1 C 0.3264(2) 0.28155(6) 0.42273(8) 0.0297(5) Uani 1 1 d D . . . .
H1A H 0.2988 0.2627 0.3946 0.036 Uiso 1 1 calc R U . . .
H1B H 0.2525 0.2814 0.4469 0.036 Uiso 1 1 calc R U . . .
C2 C 0.3371(2) 0.32449(6) 0.40076(9) 0.0322(5) Uani 1 1 d D . . . .
C3 C 0.4657(2) 0.32753(6) 0.36939(8) 0.0305(5) Uani 1 1 d D . . . .
H3A H 0.4999 0.3559 0.3701 0.037 Uiso 1 1 calc R U . . .
H3B H 0.4413 0.3202 0.3335 0.037 Uiso 1 1 calc R U . . .
C4 C 0.3411(3) 0.35508(7) 0.44442(10) 0.0468(6) Uani 1 1 d D . . . .
H4A H 0.3543 0.3825 0.4310 0.070 Uiso 1 1 calc R U . . .
H4B H 0.4169 0.3484 0.4690 0.070 Uiso 1 1 calc R U . . .
H4C H 0.2546 0.3540 0.4614 0.070 Uiso 1 1 calc R U . . .
C5 C 0.2102(3) 0.33338(9) 0.36512(11) 0.0507(7) Uani 1 1 d D . . . .
H5A H 0.2173 0.3608 0.3509 0.076 Uiso 1 1 calc R U . . .
H5B H 0.1277 0.3315 0.3844 0.076 Uiso 1 1 calc R U . . .
H5C H 0.2047 0.3134 0.3374 0.076 Uiso 1 1 calc R U . . .
C6 C 0.7454(16) 0.3308(3) 0.4158(7) 0.032(2) Uani 0.628(17) 1 d . U P A 1
C7 C 0.6847(7) 0.3607(2) 0.4548(3) 0.0463(15) Uani 0.628(17) 1 d . . P A 1
H7A H 0.6132 0.3773 0.4373 0.069 Uiso 0.628(17) 1 calc R U P A 1
H7B H 0.7575 0.3784 0.4693 0.069 Uiso 0.628(17) 1 calc R U P A 1
H7C H 0.6453 0.3451 0.4821 0.069 Uiso 0.628(17) 1 calc R U P A 1
C8 C 0.7971(17) 0.3557(7) 0.3720(7) 0.048(3) Uani 0.628(17) 1 d . U P A 1
H8A H 0.8527 0.3383 0.3510 0.073 Uiso 0.628(17) 1 calc R U P A 1
H8B H 0.8529 0.3784 0.3856 0.073 Uiso 0.628(17) 1 calc R U P A 1
H8C H 0.7190 0.3663 0.3510 0.073 Uiso 0.628(17) 1 calc R U P A 1
C9 C 0.8609(7) 0.3075(2) 0.4450(3) 0.0490(18) Uani 0.628(17) 1 d . . P A 1
H9A H 0.9048 0.2891 0.4216 0.074 Uiso 0.628(17) 1 calc R U P A 1
H9B H 0.8230 0.2917 0.4725 0.074 Uiso 0.628(17) 1 calc R U P A 1
H9C H 0.9287 0.3269 0.4595 0.074 Uiso 0.628(17) 1 calc R U P A 1
C6B C 0.758(3) 0.3192(6) 0.4149(11) 0.040(5) Uani 0.372(17) 1 d . U P A 2
C7B C 0.7297(18) 0.3412(6) 0.4619(5) 0.069(5) Uani 0.372(17) 1 d . . P A 2
H7G H 0.6524 0.3597 0.4551 0.103 Uiso 0.372(17) 1 calc R U P A 2
H7H H 0.8107 0.3568 0.4738 0.103 Uiso 0.372(17) 1 calc R U P A 2
H7I H 0.7070 0.3216 0.4883 0.103 Uiso 0.372(17) 1 calc R U P A 2
C8B C 0.801(3) 0.3504(11) 0.3754(11) 0.043(5) Uani 0.372(17) 1 d . U P A 2
H8G H 0.8245 0.3362 0.3443 0.064 Uiso 0.372(17) 1 calc R U P A 2
H8H H 0.8807 0.3657 0.3893 0.064 Uiso 0.372(17) 1 calc R U P A 2
H8I H 0.7251 0.3692 0.3674 0.064 Uiso 0.372(17) 1 calc R U P A 2
C9B C 0.8851(12) 0.2906(6) 0.4243(7) 0.066(4) Uani 0.372(17) 1 d . . P A 2
H9G H 0.9127 0.2800 0.3916 0.099 Uiso 0.372(17) 1 calc R U P A 2
H9H H 0.8610 0.2679 0.4463 0.099 Uiso 0.372(17) 1 calc R U P A 2
H9I H 0.9610 0.3060 0.4409 0.099 Uiso 0.372(17) 1 calc R U P A 2
C10 C 0.6407(3) 0.25985(7) 0.34031(9) 0.0395(5) Uani 0.628(17) 1 d . U P A 1
C11 C 0.6886(18) 0.2797(6) 0.2934(7) 0.049(3) Uani 0.628(17) 1 d . U P A 1
H11A H 0.6895 0.2596 0.2658 0.074 Uiso 0.628(17) 1 calc R U P A 1
H11B H 0.7812 0.2904 0.3004 0.074 Uiso 0.628(17) 1 calc R U P A 1
H11C H 0.6265 0.3020 0.2831 0.074 Uiso 0.628(17) 1 calc R U P A 1
C12 C 0.7692(9) 0.2346(3) 0.3605(3) 0.0575(18) Uani 0.628(17) 1 d . U P A 1
H12A H 0.7860 0.2126 0.3365 0.086 Uiso 0.628(17) 1 calc R U P A 1
H12B H 0.7523 0.2229 0.3939 0.086 Uiso 0.628(17) 1 calc R U P A 1
H12C H 0.8494 0.2524 0.3637 0.086 Uiso 0.628(17) 1 calc R U P A 1
C13 C 0.4984(12) 0.2371(4) 0.3246(6) 0.057(3) Uani 0.628(17) 1 d . U P A 1
H13A H 0.4291 0.2573 0.3136 0.086 Uiso 0.628(17) 1 calc R U P A 1
H13B H 0.4676 0.2220 0.3540 0.086 Uiso 0.628(17) 1 calc R U P A 1
H13C H 0.5120 0.2181 0.2966 0.086 Uiso 0.628(17) 1 calc R U P A 1
C10B C 0.6407(3) 0.25985(7) 0.34031(9) 0.0395(5) Uani 0.372(17) 1 d . U P A 2
C11B C 0.665(3) 0.2858(9) 0.2902(10) 0.039(3) Uani 0.372(17) 1 d . U P A 2
H11G H 0.6759 0.2673 0.2615 0.058 Uiso 0.372(17) 1 calc R U P A 2
H11H H 0.7475 0.3024 0.2959 0.058 Uiso 0.372(17) 1 calc R U P A 2
H11I H 0.5858 0.3035 0.2826 0.058 Uiso 0.372(17) 1 calc R U P A 2
C12B C 0.7277(15) 0.2223(4) 0.3514(5) 0.052(2) Uani 0.372(17) 1 d . U P A 2
H12G H 0.8247 0.2296 0.3512 0.078 Uiso 0.372(17) 1 calc R U P A 2
H12H H 0.7061 0.2016 0.3253 0.078 Uiso 0.372(17) 1 calc R U P A 2
H12I H 0.7084 0.2115 0.3850 0.078 Uiso 0.372(17) 1 calc R U P A 2
C13B C 0.5309(19) 0.2328(7) 0.3316(9) 0.044(2) Uani 0.372(17) 1 d . U P A 2
H13G H 0.4495 0.2479 0.3190 0.065 Uiso 0.372(17) 1 calc R U P A 2
H13H H 0.5122 0.2190 0.3635 0.065 Uiso 0.372(17) 1 calc R U P A 2
H13I H 0.5545 0.2125 0.3061 0.065 Uiso 0.372(17) 1 calc R U P A 2
C14 C 0.7005(2) 0.20242(7) 0.51693(8) 0.0282(4) Uani 1 1 d . . . . .
C15 C 0.8365(2) 0.19400(8) 0.54567(10) 0.0447(6) Uani 1 1 d . . . . .
H15A H 0.9105 0.2063 0.5274 0.067 Uiso 1 1 calc R U . . .
H15B H 0.8510 0.1645 0.5482 0.067 Uiso 1 1 calc R U . . .
H15C H 0.8359 0.2057 0.5799 0.067 Uiso 1 1 calc R U . . .
C16 C 0.2012(2) 0.18023(6) 0.46285(9) 0.0308(5) Uani 1 1 d . . . . .
H16A H 0.1482 0.1721 0.4921 0.037 Uiso 1 1 calc R U . . .
H16B H 0.1763 0.2088 0.4545 0.037 Uiso 1 1 calc R U . . .
C17 C 0.1543(2) 0.15357(7) 0.41713(9) 0.0348(5) Uani 1 1 d . . . . .
C18 C 0.2217(2) 0.11121(7) 0.42165(10) 0.0395(6) Uani 1 1 d . . . . .
H18A H 0.2403 0.1010 0.3873 0.047 Uiso 1 1 calc R U . . .
H18B H 0.1585 0.0919 0.4371 0.047 Uiso 1 1 calc R U . . .
C19 C -0.0025(2) 0.14851(8) 0.41553(12) 0.0516(7) Uani 1 1 d . . . . .
H19A H -0.0461 0.1754 0.4132 0.077 Uiso 1 1 calc R U . . .
H19B H -0.0284 0.1348 0.4466 0.077 Uiso 1 1 calc R U . . .
H19C H -0.0327 0.1322 0.3857 0.077 Uiso 1 1 calc R U . . .
C20 C 0.1928(3) 0.17426(8) 0.36798(10) 0.0497(7) Uani 1 1 d . . . . .
H20A H 0.1658 0.1569 0.3388 0.074 Uiso 1 1 calc R U . . .
H20B H 0.2920 0.1787 0.3692 0.074 Uiso 1 1 calc R U . . .
H20C H 0.1455 0.2005 0.3644 0.074 Uiso 1 1 calc R U . . .
C21 C 0.3533(3) 0.08038(7) 0.51725(10) 0.0415(6) Uani 1 1 d . . . . .
C22 C 0.2258(4) 0.09700(11) 0.54182(15) 0.0889(13) Uani 1 1 d . . . . .
H22A H 0.1462 0.0948 0.5175 0.133 Uiso 1 1 calc R U . . .
H22B H 0.2406 0.1256 0.5511 0.133 Uiso 1 1 calc R U . . .
H22C H 0.2094 0.0812 0.5725 0.133 Uiso 1 1 calc R U . . .
C23 C 0.4708(4) 0.08430(11) 0.55711(13) 0.0850(12) Uani 1 1 d . . . . .
H23A H 0.5515 0.0703 0.5452 0.128 Uiso 1 1 calc R U . . .
H23B H 0.4449 0.0719 0.5891 0.128 Uiso 1 1 calc R U . . .
H23C H 0.4921 0.1132 0.5628 0.128 Uiso 1 1 calc R U . . .
C24 C 0.3277(3) 0.03590(7) 0.50428(12) 0.0551(7) Uani 1 1 d . . . . .
H24A H 0.2502 0.0337 0.4791 0.083 Uiso 1 1 calc R U . . .
H24B H 0.3070 0.0210 0.5352 0.083 Uiso 1 1 calc R U . . .
H24C H 0.4096 0.0243 0.4902 0.083 Uiso 1 1 calc R U . . .
C25 C 0.5207(3) 0.09276(8) 0.42222(11) 0.0477(7) Uani 1 1 d . . . . .
C26 C 0.5585(4) 0.12725(11) 0.38715(14) 0.0819(12) Uani 1 1 d . . . . .
H26A H 0.6370 0.1191 0.3680 0.123 Uiso 1 1 calc R U . . .
H26B H 0.5823 0.1515 0.4075 0.123 Uiso 1 1 calc R U . . .
H26C H 0.4805 0.1334 0.3633 0.123 Uiso 1 1 calc R U . . .
C27 C 0.6512(3) 0.08355(10) 0.45638(16) 0.0761(11) Uani 1 1 d . . . . .
H27A H 0.7283 0.0790 0.4349 0.114 Uiso 1 1 calc R U . . .
H27B H 0.6364 0.0591 0.4767 0.114 Uiso 1 1 calc R U . . .
H27C H 0.6716 0.1067 0.4791 0.114 Uiso 1 1 calc R U . . .
C28 C 0.4798(3) 0.05428(10) 0.39237(14) 0.0693(9) Uani 1 1 d . . . . .
H28A H 0.3993 0.0600 0.3695 0.104 Uiso 1 1 calc R U . . .
H28B H 0.4582 0.0326 0.4162 0.104 Uiso 1 1 calc R U . . .
H28C H 0.5558 0.0456 0.3722 0.104 Uiso 1 1 calc R U . . .
C29 C 0.3878(2) 0.23890(6) 0.51858(8) 0.0262(4) Uani 1 1 d . . . . .
C30 C 0.3322(2) 0.24181(6) 0.55836(8) 0.0254(4) Uani 1 1 d . . . . .
C31 C 0.2661(2) 0.24648(6) 0.60551(8) 0.0261(4) Uani 1 1 d . . . . .
C32 C 0.3169(2) 0.22622(6) 0.64977(8) 0.0280(4) Uani 1 1 d . . . . .
C33 C 0.2543(2) 0.23283(7) 0.69519(8) 0.0336(5) Uani 1 1 d . . . . .
H33 H 0.2903 0.2198 0.7253 0.040 Uiso 1 1 calc R U . . .
C34 C 0.1413(3) 0.25783(7) 0.69774(9) 0.0384(5) Uani 1 1 d . . . . .
C35 C 0.0899(2) 0.27673(8) 0.65351(9) 0.0403(6) Uani 1 1 d . . . . .
H35 H 0.0110 0.2935 0.6548 0.048 Uiso 1 1 calc R U . . .
C36 C 0.1504(2) 0.27193(7) 0.60727(8) 0.0333(5) Uani 1 1 d . . . . .
C37 C 0.0957(3) 0.29392(9) 0.56039(10) 0.0495(7) Uani 1 1 d . . . . .
H37A H 0.1633 0.3139 0.5502 0.074 Uiso 1 1 calc R U . . .
H37B H 0.0106 0.3080 0.5676 0.074 Uiso 1 1 calc R U . . .
H37C H 0.0774 0.2743 0.5327 0.074 Uiso 1 1 calc R U . . .
C38 C 0.0742(3) 0.26471(10) 0.74761(10) 0.0609(8) Uani 1 1 d . . . . .
H38A H 0.0662 0.2940 0.7538 0.091 Uiso 1 1 calc R U . . .
H38B H 0.1302 0.2522 0.7755 0.091 Uiso 1 1 calc R U . . .
H38C H -0.0171 0.2524 0.7457 0.091 Uiso 1 1 calc R U . . .
C39 C 0.4338(2) 0.19657(7) 0.64793(9) 0.0373(5) Uani 1 1 d . . . . .
H39A H 0.3978 0.1694 0.6397 0.056 Uiso 1 1 calc R U . . .
H39B H 0.4847 0.1959 0.6812 0.056 Uiso 1 1 calc R U . . .
H39C H 0.4949 0.2051 0.6217 0.056 Uiso 1 1 calc R U . . .
P1A P 0.39621(5) 0.45927(2) 0.64075(2) 0.02540(11) Uani 1 1 d . . . . .
O1A O 0.10223(15) 0.50850(5) 0.62009(6) 0.0340(4) Uani 1 1 d . . . . .
Pd2A Pd 0.02922(2) 0.51489(2) 0.74302(2) 0.02205(4) Uani 1 1 d . . . . .
P2A P 0.06404(5) 0.56824(2) 0.79829(2) 0.02438(11) Uani 1 1 d . . . . .
O2A O -0.00318(16) 0.54984(4) 0.67335(5) 0.0313(3) Uani 1 1 d . . . . .
Pd1A Pd 0.19473(5) 0.46771(2) 0.67590(2) 0.02316(9) Uani 0.900(3) 1 d D . P B 1
C1A C 0.2832(3) 0.42893(8) 0.72813(10) 0.0344(6) Uani 0.900(3) 1 d D U P B 1
H1C H 0.3442 0.4447 0.7521 0.041 Uiso 0.900(3) 1 calc R U P B 1
H1D H 0.2106 0.4167 0.7479 0.041 Uiso 0.900(3) 1 calc R U P B 1
C2A C 0.3660(3) 0.39472(10) 0.70564(12) 0.0446(8) Uani 0.900(3) 1 d D U P B 1
C3A C 0.4690(4) 0.41279(15) 0.66934(15) 0.0367(8) Uani 0.900(3) 1 d D U P B 1
H3C H 0.4874 0.3929 0.6423 0.044 Uiso 0.900(3) 1 calc R U P B 1
H3D H 0.5565 0.4190 0.6886 0.044 Uiso 0.900(3) 1 calc R U P B 1
C4A C 0.2678(4) 0.36520(10) 0.67785(15) 0.0690(11) Uani 0.900(3) 1 d D U P B 1
H4D H 0.2112 0.3800 0.6520 0.104 Uiso 0.900(3) 1 calc R U P B 1
H4E H 0.2088 0.3526 0.7023 0.104 Uiso 0.900(3) 1 calc R U P B 1
H4F H 0.3200 0.3440 0.6614 0.104 Uiso 0.900(3) 1 calc R U P B 1
C5A C 0.4457(4) 0.37167(14) 0.74897(17) 0.0782(15) Uani 0.900(3) 1 d D U P B 1
H5D H 0.4943 0.3486 0.7347 0.117 Uiso 0.900(3) 1 calc R U P B 1
H5E H 0.3817 0.3616 0.7734 0.117 Uiso 0.900(3) 1 calc R U P B 1
H5F H 0.5119 0.3901 0.7664 0.117 Uiso 0.900(3) 1 calc R U P B 1
Pd1C Pd 0.1768(4) 0.45747(14) 0.66959(14) 0.02316(9) Uani 0.100(3) 1 d D . P B 2
C1C C 0.2339(18) 0.4054(6) 0.7053(9) 0.040(3) Uani 0.100(3) 1 d D U P B 2
H1E H 0.1808 0.4031 0.7361 0.047 Uiso 0.100(3) 1 calc R U P B 2
H1F H 0.2052 0.3826 0.6825 0.047 Uiso 0.100(3) 1 calc R U P B 2
C2C C 0.384(2) 0.3989(7) 0.7218(9) 0.042(3) Uani 0.100(3) 1 d D U P B 2
C3C C 0.473(3) 0.4133(14) 0.6783(14) 0.040(3) Uani 0.100(3) 1 d D U P B 2
H3E H 0.4840 0.3904 0.6544 0.048 Uiso 0.100(3) 1 calc R U P B 2
H3F H 0.5649 0.4208 0.6930 0.048 Uiso 0.100(3) 1 calc R U P B 2
C4C C 0.409(3) 0.3538(6) 0.7320(13) 0.050(5) Uani 0.100(3) 1 d D U P B 2
H4G H 0.3951 0.3385 0.7001 0.075 Uiso 0.100(3) 1 calc R U P B 2
H4H H 0.3448 0.3440 0.7565 0.075 Uiso 0.100(3) 1 calc R U P B 2
H4I H 0.5030 0.3498 0.7460 0.075 Uiso 0.100(3) 1 calc R U P B 2
C5C C 0.417(2) 0.4250(7) 0.7702(8) 0.050(5) Uani 0.100(3) 1 d D U P B 2
H5G H 0.5126 0.4211 0.7820 0.076 Uiso 0.100(3) 1 calc R U P B 2
H5H H 0.3573 0.4166 0.7971 0.076 Uiso 0.100(3) 1 calc R U P B 2
H5I H 0.4004 0.4538 0.7622 0.076 Uiso 0.100(3) 1 calc R U P B 2
C6A C 0.3821(3) 0.45136(12) 0.56980(13) 0.0363(8) Uani 0.882(7) 1 d D U P B 1
C7A C 0.2617(4) 0.42259(17) 0.55923(15) 0.0650(13) Uani 0.882(7) 1 d D U P B 1
H7D H 0.2484 0.4179 0.5224 0.097 Uiso 0.882(7) 1 calc R U P B 1
H7E H 0.1787 0.4347 0.5718 0.097 Uiso 0.882(7) 1 calc R U P B 1
H7F H 0.2804 0.3966 0.5766 0.097 Uiso 0.882(7) 1 calc R U P B 1
C8A C 0.5096(4) 0.43223(16) 0.5484(3) 0.0456(10) Uani 0.882(7) 1 d D U P B 1
H8D H 0.4916 0.4266 0.5120 0.068 Uiso 0.882(7) 1 calc R U P B 1
H8E H 0.5318 0.4068 0.5665 0.068 Uiso 0.882(7) 1 calc R U P B 1
H8F H 0.5868 0.4511 0.5529 0.068 Uiso 0.882(7) 1 calc R U P B 1
C9A C 0.3486(4) 0.49121(14) 0.54149(12) 0.0555(11) Uani 0.882(7) 1 d D U P B 1
H9D H 0.3271 0.4854 0.5053 0.083 Uiso 0.882(7) 1 calc R U P B 1
H9E H 0.4277 0.5095 0.5450 0.083 Uiso 0.882(7) 1 calc R U P B 1
H9F H 0.2697 0.5042 0.5560 0.083 Uiso 0.882(7) 1 calc R U P B 1
C6C C 0.378(2) 0.4340(8) 0.5738(10) 0.043(4) Uani 0.118(7) 1 d D U P B 2
C7C C 0.294(2) 0.3952(9) 0.5753(9) 0.050(5) Uani 0.118(7) 1 d D U P B 2
H7J H 0.2823 0.3836 0.5410 0.075 Uiso 0.118(7) 1 calc R U P B 2
H7K H 0.2035 0.4015 0.5877 0.075 Uiso 0.118(7) 1 calc R U P B 2
H7L H 0.3406 0.3755 0.5982 0.075 Uiso 0.118(7) 1 calc R U P B 2
C8C C 0.519(3) 0.4229(14) 0.555(2) 0.0456(10) Uani 0.118(7) 1 d D U P B 2
H8J H 0.5071 0.4044 0.5257 0.068 Uiso 0.118(7) 1 calc R U P B 2
H8K H 0.5739 0.4095 0.5824 0.068 Uiso 0.118(7) 1 calc R U P B 2
H8L H 0.5655 0.4477 0.5446 0.068 Uiso 0.118(7) 1 calc R U P B 2
C9C C 0.302(3) 0.4634(10) 0.5389(9) 0.056(5) Uani 0.118(7) 1 d D U P B 2
H9J H 0.3481 0.4900 0.5410 0.084 Uiso 0.118(7) 1 calc R U P B 2
H9K H 0.2081 0.4663 0.5490 0.084 Uiso 0.118(7) 1 calc R U P B 2
H9L H 0.3016 0.4533 0.5038 0.084 Uiso 0.118(7) 1 calc R U P B 2
C10A C 0.5230(2) 0.50119(7) 0.65672(10) 0.0393(5) Uani 1 1 d . . . . .
C11A C 0.6608(2) 0.49596(9) 0.63327(12) 0.0529(7) Uani 1 1 d . . . . .
H11D H 0.6492 0.4996 0.5963 0.079 Uiso 1 1 calc R U . . .
H11E H 0.6965 0.4686 0.6409 0.079 Uiso 1 1 calc R U . . .
H11F H 0.7254 0.5163 0.6476 0.079 Uiso 1 1 calc R U . . .
C12A C 0.4604(3) 0.54250(8) 0.64195(14) 0.0667(9) Uani 1 1 d . . . . .
H12D H 0.4529 0.5450 0.6047 0.100 Uiso 1 1 calc R U . . .
H12E H 0.5191 0.5643 0.6564 0.100 Uiso 1 1 calc R U . . .
H12F H 0.3693 0.5447 0.6553 0.100 Uiso 1 1 calc R U . . .
C13A C 0.5482(3) 0.50145(11) 0.71499(11) 0.0644(9) Uani 1 1 d . . . . .
H13D H 0.5920 0.4759 0.7261 0.097 Uiso 1 1 calc R U . . .
H13E H 0.4607 0.5043 0.7309 0.097 Uiso 1 1 calc R U . . .
H13F H 0.6080 0.5243 0.7251 0.097 Uiso 1 1 calc R U . . .
C14A C 0.0244(2) 0.53729(6) 0.62994(8) 0.0261(4) Uani 1 1 d . . . . .
C15A C -0.0450(2) 0.55854(7) 0.58426(9) 0.0368(5) Uani 1 1 d . . . . .
H15D H 0.0235 0.5658 0.5601 0.055 Uiso 1 1 calc R U . . .
H15E H -0.0904 0.5833 0.5955 0.055 Uiso 1 1 calc R U . . .
H15F H -0.1131 0.5403 0.5676 0.055 Uiso 1 1 calc R U . . .
C16A C 0.0433(2) 0.48244(6) 0.80945(8) 0.0283(4) Uani 1 1 d . . . . .
H16C H 0.0053 0.4549 0.8030 0.034 Uiso 1 1 calc R U . . .
H16D H 0.1410 0.4794 0.8208 0.034 Uiso 1 1 calc R U . . .
C17A C -0.0331(2) 0.50261(6) 0.85207(8) 0.0311(5) Uani 1 1 d . . . . .
C18A C 0.0190(2) 0.54671(6) 0.85986(8) 0.0305(5) Uani 1 1 d . . . . .
H18C H 0.1003 0.5469 0.8841 0.037 Uiso 1 1 calc R U . . .
H18D H -0.0531 0.5635 0.8744 0.037 Uiso 1 1 calc R U . . .
C19A C -0.1866(2) 0.50189(8) 0.83735(10) 0.0412(6) Uani 1 1 d . . . . .
H19D H -0.2042 0.5159 0.8047 0.062 Uiso 1 1 calc R U . . .
H19E H -0.2361 0.5157 0.8637 0.062 Uiso 1 1 calc R U . . .
H19F H -0.2179 0.4736 0.8342 0.062 Uiso 1 1 calc R U . . .
C20A C -0.0073(3) 0.47919(7) 0.90224(9) 0.0444(6) Uani 1 1 d . . . . .
H20D H -0.0410 0.4512 0.8979 0.067 Uiso 1 1 calc R U . . .
H20E H -0.0555 0.4927 0.9292 0.067 Uiso 1 1 calc R U . . .
H20F H 0.0911 0.4787 0.9116 0.067 Uiso 1 1 calc R U . . .
C21A C -0.0453(2) 0.61511(6) 0.78975(8) 0.0323(5) Uani 1 1 d . . . . .
C22A C -0.1897(3) 0.60026(8) 0.77446(12) 0.0500(7) Uani 1 1 d . . . . .
H22D H -0.2488 0.6237 0.7660 0.075 Uiso 1 1 calc R U . . .
H22E H -0.2261 0.5852 0.8029 0.075 Uiso 1 1 calc R U . . .
H22F H -0.1870 0.5824 0.7447 0.075 Uiso 1 1 calc R U . . .
C23A C 0.0034(3) 0.64094(7) 0.74594(9) 0.0434(6) Uani 1 1 d . . . . .
H23D H 0.0135 0.6236 0.7160 0.065 Uiso 1 1 calc R U . . .
H23E H 0.0918 0.6534 0.7562 0.065 Uiso 1 1 calc R U . . .
H23F H -0.0638 0.6624 0.7375 0.065 Uiso 1 1 calc R U . . .
C24A C -0.0501(3) 0.64167(8) 0.83766(10) 0.0503(7) Uani 1 1 d . . . . .
H24D H 0.0417 0.6521 0.8470 0.075 Uiso 1 1 calc R U . . .
H24E H -0.0823 0.6253 0.8658 0.075 Uiso 1 1 calc R U . . .
H24F H -0.1128 0.6645 0.8308 0.075 Uiso 1 1 calc R U . . .
C25A C 0.2509(2) 0.58248(7) 0.80667(9) 0.0342(5) Uani 1 1 d . . . . .
C26A C 0.3300(2) 0.54431(8) 0.82466(10) 0.0422(6) Uani 1 1 d . . . . .
H26D H 0.3089 0.5219 0.8008 0.063 Uiso 1 1 calc R U . . .
H26E H 0.3032 0.5367 0.8587 0.063 Uiso 1 1 calc R U . . .
H26F H 0.4285 0.5500 0.8259 0.063 Uiso 1 1 calc R U . . .
C27A C 0.3017(3) 0.59363(9) 0.75425(10) 0.0516(7) Uani 1 1 d . . . . .
H27D H 0.2725 0.5727 0.7294 0.077 Uiso 1 1 calc R U . . .
H27E H 0.4019 0.5953 0.7566 0.077 Uiso 1 1 calc R U . . .
H27F H 0.2632 0.6200 0.7434 0.077 Uiso 1 1 calc R U . . .
C28A C 0.2827(3) 0.61690(8) 0.84468(11) 0.0493(7) Uani 1 1 d . . . . .
H28D H 0.3821 0.6197 0.8505 0.074 Uiso 1 1 calc R U . . .
H28E H 0.2423 0.6106 0.8770 0.074 Uiso 1 1 calc R U . . .
H28F H 0.2442 0.6424 0.8309 0.074 Uiso 1 1 calc R U . . .
C29A C -0.0092(2) 0.46103(6) 0.70593(8) 0.0254(4) Uani 1 1 d . . . . .
C30A C -0.06406(19) 0.43009(6) 0.69035(8) 0.0248(4) Uani 1 1 d . . . . .
C31A C -0.1331(2) 0.39321(6) 0.67400(8) 0.0272(4) Uani 1 1 d . . . . .
C32A C -0.1593(2) 0.38471(7) 0.62193(9) 0.0322(5) Uani 1 1 d . . . . .
C33A C -0.2306(2) 0.34903(8) 0.60829(10) 0.0417(6) Uani 1 1 d . . . . .
H33A H -0.2492 0.3432 0.5732 0.050 Uiso 1 1 calc R U . . .
C34A C -0.2749(2) 0.32202(7) 0.64405(11) 0.0449(6) Uani 1 1 d . . . . .
C35A C -0.2456(2) 0.33067(7) 0.69481(10) 0.0399(6) Uani 1 1 d . . . . .
H35A H -0.2741 0.3121 0.7197 0.048 Uiso 1 1 calc R U . . .
C36A C -0.1758(2) 0.36569(7) 0.71087(9) 0.0324(5) Uani 1 1 d . . . . .
C37A C -0.1470(3) 0.37447(8) 0.76637(9) 0.0452(6) Uani 1 1 d . . . . .
H37D H -0.0482 0.3775 0.7735 0.068 Uiso 1 1 calc R U . . .
H37E H -0.1807 0.3519 0.7866 0.068 Uiso 1 1 calc R U . . .
H37F H -0.1934 0.3997 0.7753 0.068 Uiso 1 1 calc R U . . .
C38A C -0.3520(3) 0.28375(9) 0.62818(14) 0.0723(10) Uani 1 1 d . . . . .
H38D H -0.3574 0.2815 0.5909 0.108 Uiso 1 1 calc R U . . .
H38E H -0.4447 0.2849 0.6403 0.108 Uiso 1 1 calc R U . . .
H38F H -0.3041 0.2600 0.6430 0.108 Uiso 1 1 calc R U . . .
C39A C -0.1106(2) 0.41240(8) 0.58162(9) 0.0413(6) Uani 1 1 d . . . . .
H39D H -0.0321 0.4000 0.5661 0.062 Uiso 1 1 calc R U . . .
H39E H -0.0831 0.4386 0.5969 0.062 Uiso 1 1 calc R U . . .
H39F H -0.1846 0.4168 0.5554 0.062 Uiso 1 1 calc R U . . .

loop_
_atom_site_aniso_label
_atom_site_aniso_U_11
_atom_site_aniso_U_22
_atom_site_aniso_U_33
_atom_site_aniso_U_23
_atom_site_aniso_U_13
_atom_site_aniso_U_12
Pd1 0.02107(7) 0.02310(8) 0.02278(8) 0.00482(6) 0.00134(6) -0.00017(6)
P1 0.0239(3) 0.0268(3) 0.0239(3) 0.0070(2) -0.0003(2) -0.0022(2)
O1 0.0247(8) 0.0422(9) 0.0428(9) 0.0214(7) -0.0040(7) -0.0045(7)
Pd2 0.02181(8) 0.01983(7) 0.03004(9) 0.00200(6) -0.00134(6) -0.00098(6)
P2 0.0243(3) 0.0203(2) 0.0329(3) 0.0031(2) 0.0011(2) -0.0006(2)
O2 0.0291(8) 0.0281(8) 0.0560(11) 0.0068(7) -0.0100(7) 0.0003(6)
C1 0.0238(10) 0.0312(11) 0.0338(12) 0.0038(9) -0.0001(9) 0.0031(9)
C2 0.0341(12) 0.0263(11) 0.0360(12) 0.0037(9) 0.0009(9) 0.0092(9)
C3 0.0393(12) 0.0223(10) 0.0296(11) 0.0051(9) 0.0002(9) 0.0041(9)
C4 0.0605(17) 0.0315(13) 0.0499(15) -0.0043(11) 0.0150(13) 0.0081(12)
C5 0.0420(14) 0.0513(16) 0.0579(17) 0.0167(13) -0.0047(12) 0.0157(12)
C6 0.030(3) 0.028(5) 0.037(3) 0.011(4) -0.007(2) -0.014(4)
C7 0.051(3) 0.045(4) 0.042(3) -0.016(3) -0.004(2) -0.013(3)
C8 0.060(6) 0.042(5) 0.044(5) 0.018(4) 0.009(4) -0.019(4)
C9 0.029(3) 0.055(4) 0.061(4) 0.022(3) -0.012(3) -0.012(3)
C6B 0.050(9) 0.037(10) 0.032(5) 0.018(8) -0.004(5) -0.025(8)
C7B 0.074(9) 0.081(10) 0.052(6) -0.025(7) 0.008(6) -0.050(8)
C8B 0.037(8) 0.041(9) 0.048(8) 0.019(6) -0.019(6) -0.026(5)
C9B 0.028(5) 0.081(10) 0.088(10) 0.038(8) -0.014(5) -0.012(6)
C10 0.0475(14) 0.0324(12) 0.0403(13) 0.0022(10) 0.0167(11) 0.0053(10)
C11 0.069(6) 0.037(5) 0.044(4) 0.002(3) 0.013(4) 0.007(4)
C12 0.059(4) 0.047(4) 0.068(4) -0.011(3) 0.011(3) 0.024(3)
C13 0.071(6) 0.043(4) 0.059(5) -0.029(4) 0.017(4) -0.020(4)
C10B 0.0475(14) 0.0324(12) 0.0403(13) 0.0022(10) 0.0167(11) 0.0053(10)
C11B 0.055(7) 0.038(8) 0.025(5) 0.005(4) 0.022(5) 0.009(5)
C12B 0.059(5) 0.043(4) 0.055(4) -0.005(4) 0.013(4) 0.013(4)
C13B 0.051(5) 0.037(4) 0.044(4) -0.006(4) 0.014(4) 0.004(4)
C14 0.0265(10) 0.0333(12) 0.0246(11) 0.0034(9) -0.0002(8) -0.0006(9)
C15 0.0314(12) 0.0450(14) 0.0555(16) 0.0163(12) -0.0156(11) -0.0037(11)
C16 0.0225(10) 0.0249(11) 0.0444(13) 0.0012(9) -0.0030(9) 0.0002(8)
C17 0.0300(11) 0.0272(11) 0.0458(14) 0.0052(10) -0.0088(10) -0.0020(9)
C18 0.0392(13) 0.0273(12) 0.0500(15) -0.0023(10) -0.0132(11) -0.0026(10)
C19 0.0329(13) 0.0421(15) 0.077(2) 0.0015(14) -0.0173(13) -0.0035(11)
C20 0.0642(18) 0.0394(14) 0.0435(15) 0.0086(12) -0.0123(13) -0.0064(13)
C21 0.0499(15) 0.0317(12) 0.0427(14) 0.0145(11) 0.0006(11) -0.0052(11)
C22 0.121(3) 0.063(2) 0.090(3) 0.039(2) 0.068(2) 0.021(2)
C23 0.112(3) 0.076(2) 0.062(2) 0.0364(18) -0.038(2) -0.035(2)
C24 0.0606(17) 0.0296(13) 0.074(2) 0.0186(13) -0.0083(15) -0.0078(12)
C25 0.0441(14) 0.0318(13) 0.0693(18) -0.0035(12) 0.0215(13) 0.0040(11)
C26 0.102(3) 0.067(2) 0.084(2) 0.0062(19) 0.061(2) 0.005(2)
C27 0.0337(15) 0.060(2) 0.135(3) -0.019(2) 0.0097(18) 0.0100(14)
C28 0.0628(19) 0.0602(19) 0.086(2) -0.0329(18) 0.0186(17) 0.0060(16)
C29 0.0236(10) 0.0280(11) 0.0269(11) -0.0009(8) 0.0015(8) 0.0004(8)
C30 0.0271(10) 0.0205(10) 0.0286(11) -0.0033(8) 0.0024(8) -0.0047(8)
C31 0.0262(10) 0.0260(10) 0.0264(10) -0.0060(8) 0.0046(8) -0.0058(8)
C32 0.0296(11) 0.0241(10) 0.0304(11) -0.0038(9) 0.0024(9) -0.0063(8)
C33 0.0450(13) 0.0315(12) 0.0243(11) -0.0015(9) 0.0029(9) -0.0063(10)
C34 0.0497(14) 0.0356(13) 0.0308(12) -0.0089(10) 0.0121(10) -0.0048(11)
C35 0.0387(13) 0.0439(14) 0.0393(13) -0.0066(11) 0.0115(11) 0.0088(11)
C36 0.0323(11) 0.0376(12) 0.0303(12) -0.0024(10) 0.0042(9) 0.0033(9)
C37 0.0502(15) 0.0613(17) 0.0372(14) 0.0040(12) 0.0036(12) 0.0221(13)
C38 0.085(2) 0.0639(19) 0.0361(15) -0.0070(13) 0.0250(15) 0.0095(16)
C39 0.0401(13) 0.0342(12) 0.0377(13) 0.0029(10) 0.0037(10) 0.0043(10)
P1A 0.0211(2) 0.0322(3) 0.0232(3) 0.0023(2) 0.0042(2) 0.0040(2)
O1A 0.0331(8) 0.0417(9) 0.0277(8) 0.0084(7) 0.0066(6) 0.0130(7)
Pd2A 0.02417(8) 0.02003(7) 0.02209(8) -0.00164(6) 0.00265(6) -0.00143(6)
P2A 0.0319(3) 0.0199(2) 0.0213(3) -0.0001(2) 0.0014(2) 0.0015(2)
O2A 0.0425(9) 0.0255(8) 0.0257(8) 0.0007(6) 0.0001(6) 0.0013(6)
Pd1A 0.02042(12) 0.0278(2) 0.02167(12) 0.00244(12) 0.00444(9) 0.00398(12)
C1A 0.0318(13) 0.0395(14) 0.0329(13) 0.0132(11) 0.0106(10) 0.0089(11)
C2A 0.0452(16) 0.0371(15) 0.0534(19) 0.0223(14) 0.0208(14) 0.0150(13)
C3A 0.0325(13) 0.0341(14) 0.045(2) 0.0088(15) 0.0148(13) 0.0111(11)
C4A 0.076(2) 0.0345(16) 0.101(3) -0.0036(17) 0.047(2) -0.0100(16)
C5A 0.069(3) 0.085(3) 0.084(3) 0.060(3) 0.038(2) 0.043(2)
Pd1C 0.02042(12) 0.0278(2) 0.02167(12) 0.00244(12) 0.00444(9) 0.00398(12)
C1C 0.041(5) 0.034(5) 0.047(5) 0.018(5) 0.023(5) 0.011(5)
C2C 0.041(4) 0.038(4) 0.048(5) 0.016(4) 0.020(4) 0.008(4)
C3C 0.040(6) 0.034(6) 0.047(6) 0.013(6) 0.014(6) 0.015(6)
C4C 0.050(9) 0.039(9) 0.064(9) 0.015(8) 0.023(8) 0.009(8)
C5C 0.044(9) 0.055(10) 0.054(9) 0.018(9) 0.020(8) 0.015(8)
C6A 0.0277(13) 0.058(2) 0.0240(14) -0.0031(16) 0.0052(11) 0.0019(15)
C7A 0.047(2) 0.106(4) 0.043(2) -0.029(2) 0.0086(16) -0.021(2)
C8A 0.0394(15) 0.066(3) 0.033(2) -0.0050(19) 0.0131(14) 0.0079(15)
C9A 0.0458(19) 0.093(3) 0.0289(15) 0.0175(17) 0.0089(13) 0.0217(19)
C6C 0.037(6) 0.069(7) 0.023(6) -0.008(7) 0.005(6) 0.004(7)
C7C 0.037(9) 0.088(12) 0.026(9) -0.029(9) 0.007(8) -0.020(10)
C8C 0.0394(15) 0.066(3) 0.033(2) -0.0050(19) 0.0131(14) 0.0079(15)
C9C 0.042(8) 0.094(10) 0.033(8) 0.000(8) 0.015(7) 0.014(9)
C10A 0.0328(12) 0.0360(13) 0.0498(15) -0.0006(11) 0.0090(11) -0.0037(10)
C11A 0.0306(13) 0.0625(18) 0.0661(19) -0.0032(15) 0.0087(12) -0.0104(12)
C12A 0.065(2) 0.0367(15) 0.099(3) 0.0048(16) 0.0161(18) -0.0012(14)
C13A 0.0630(19) 0.077(2) 0.0534(18) -0.0213(16) 0.0020(15) -0.0212(17)
C14A 0.0224(10) 0.0293(11) 0.0265(11) 0.0035(9) 0.0005(8) -0.0051(8)
C15A 0.0397(13) 0.0373(13) 0.0329(12) 0.0061(10) -0.0026(10) 0.0062(10)
C16A 0.0379(12) 0.0217(10) 0.0255(11) 0.0008(8) 0.0040(9) 0.0013(9)
C17A 0.0414(12) 0.0240(10) 0.0285(11) 0.0035(9) 0.0062(9) 0.0024(9)
C18A 0.0453(13) 0.0247(11) 0.0220(10) 0.0014(8) 0.0059(9) 0.0057(9)
C19A 0.0409(13) 0.0379(13) 0.0460(14) 0.0012(11) 0.0131(11) -0.0012(11)
C20A 0.0696(18) 0.0327(13) 0.0321(13) 0.0093(10) 0.0120(12) 0.0088(12)
C21A 0.0422(13) 0.0234(11) 0.0312(12) 0.0041(9) 0.0009(10) 0.0075(9)
C22A 0.0391(14) 0.0388(14) 0.0721(19) 0.0076(13) 0.0020(13) 0.0110(11)
C23A 0.0592(16) 0.0318(13) 0.0387(14) 0.0117(10) -0.0018(12) 0.0037(11)
C24A 0.079(2) 0.0306(13) 0.0411(14) -0.0024(11) 0.0068(13) 0.0220(13)
C25A 0.0366(12) 0.0313(12) 0.0341(12) -0.0023(10) -0.0018(10) -0.0038(9)
C26A 0.0349(13) 0.0409(14) 0.0501(15) -0.0051(11) -0.0050(11) 0.0009(10)
C27A 0.0430(14) 0.0619(18) 0.0506(16) 0.0062(14) 0.0094(12) -0.0101(13)
C28A 0.0526(16) 0.0352(13) 0.0582(17) -0.0093(12) -0.0126(13) -0.0071(12)
C29A 0.0225(10) 0.0270(11) 0.0267(11) 0.0003(8) 0.0023(8) -0.0027(8)
C30A 0.0204(9) 0.0285(11) 0.0259(10) -0.0041(8) 0.0040(8) 0.0016(8)
C31A 0.0191(9) 0.0252(10) 0.0372(12) -0.0075(9) 0.0005(8) 0.0017(8)
C32A 0.0207(10) 0.0369(12) 0.0388(12) -0.0116(10) 0.0008(9) 0.0028(9)
C33A 0.0318(12) 0.0456(14) 0.0468(15) -0.0234(12) -0.0051(10) 0.0016(10)
C34A 0.0331(13) 0.0335(13) 0.0675(18) -0.0180(12) 0.0000(12) -0.0049(10)
C35A 0.0334(12) 0.0262(11) 0.0606(16) -0.0046(11) 0.0054(11) -0.0049(9)
C36A 0.0260(11) 0.0268(11) 0.0444(13) -0.0045(10) 0.0012(9) -0.0011(9)
C37A 0.0537(16) 0.0401(14) 0.0415(14) 0.0029(11) 0.0008(12) -0.0137(12)
C38A 0.066(2) 0.0509(18) 0.099(3) -0.0314(18) 0.0005(18) -0.0251(16)
C39A 0.0317(12) 0.0575(16) 0.0345(13) -0.0101(11) 0.0011(10) -0.0021(11)

loop_
_atom_type_symbol
_atom_type_description
_atom_type_scat_dispersion_real
_atom_type_scat_dispersion_imag
_atom_type_scat_source
C C 0.0033 0.0016 'International Tables Vol C Tables 4.2.6.8 and 6.1.1.4'
H H 0.0000 0.0000 'International Tables Vol C Tables 4.2.6.8 and 6.1.1.4'
O O 0.0106 0.0060 'International Tables Vol C Tables 4.2.6.8 and 6.1.1.4'
P P 0.1023 0.0942 'International Tables Vol C Tables 4.2.6.8 and 6.1.1.4'
Pd Pd -0.9988 1.0072 'International Tables Vol C Tables 4.2.6.8 and 6.1.1.4'

loop_
_geom_angle_atom_site_label_1
_geom_angle_atom_site_label_2
_geom_angle_atom_site_label_3
_geom_angle
C1 Pd1 C29 90.29(8)
C1 Pd1 O1 178.72(7)
C29 Pd1 O1 90.99(7)
C1 Pd1 P1 82.14(6)
C29 Pd1 P1 169.12(6)
O1 Pd1 P1 96.61(4)
C6B P1 C3 113.5(7)
C6B P1 C10B 106.2(10)
C3 P1 C10B 104.26(11)
C3 P1 C10 104.26(11)
C3 P1 C6 102.2(4)
C10 P1 C6 113.8(5)
C6B P1 Pd1 114.8(9)
C3 P1 Pd1 104.00(7)
C10B P1 Pd1 113.78(8)
C10 P1 Pd1 113.78(8)
C6 P1 Pd1 116.7(5)
C14 O1 Pd1 125.24(14)
C16 Pd2 C29 90.40(8)
C16 Pd2 O2 174.91(8)
C29 Pd2 O2 90.47(7)
C16 Pd2 P2 82.01(6)
C29 Pd2 P2 168.17(6)
O2 Pd2 P2 96.31(4)
C18 P2 C25 107.19(13)
C18 P2 C21 104.47(12)
C25 P2 C21 110.87(12)
C18 P2 Pd2 105.98(7)
C25 P2 Pd2 117.07(8)
C21 P2 Pd2 110.33(8)
C14 O2 Pd2 125.52(14)
C2 C1 Pd1 115.58(14)
C2 C1 H1A 108.4
Pd1 C1 H1A 108.4
C2 C1 H1B 108.4
Pd1 C1 H1B 108.4
H1A C1 H1B 107.4
C4 C2 C1 108.85(19)
C4 C2 C5 108.5(2)
C1 C2 C5 109.49(19)
C4 C2 C3 111.9(2)
C1 C2 C3 109.66(17)
C5 C2 C3 108.43(19)
C2 C3 P1 110.50(14)
C2 C3 H3A 109.6
P1 C3 H3A 109.6
C2 C3 H3B 109.6
P1 C3 H3B 109.6
H3A C3 H3B 108.1
C2 C4 H4A 109.5
C2 C4 H4B 109.5
H4A C4 H4B 109.5
C2 C4 H4C 109.5
H4A C4 H4C 109.5
H4B C4 H4C 109.5
C2 C5 H5A 109.5
C2 C5 H5B 109.5
H5A C5 H5B 109.5
C2 C5 H5C 109.5
H5A C5 H5C 109.5
H5B C5 H5C 109.5
C8 C6 C9 112.2(13)
C8 C6 C7 108.3(9)
C9 C6 C7 106.5(11)
C8 C6 P1 113.9(11)
C9 C6 P1 109.1(6)
C7 C6 P1 106.4(9)
C6 C7 H7A 109.5
C6 C7 H7B 109.5
H7A C7 H7B 109.5
C6 C7 H7C 109.5
H7A C7 H7C 109.5
H7B C7 H7C 109.5
C6 C8 H8A 109.5
C6 C8 H8B 109.5
H8A C8 H8B 109.5
C6 C8 H8C 109.5
H8A C8 H8C 109.5
H8B C8 H8C 109.5
C6 C9 H9A 109.5
C6 C9 H9B 109.5
H9A C9 H9B 109.5
C6 C9 H9C 109.5
H9A C9 H9C 109.5
H9B C9 H9C 109.5
C7B C6B C8B 108.2(17)
C7B C6B C9B 110.5(19)
C8B C6B C9B 105(2)
C7B C6B P1 105.4(17)
C8B C6B P1 112.8(18)
C9B C6B P1 114.7(12)
C6B C7B H7G 109.5
C6B C7B H7H 109.5
H7G C7B H7H 109.5
C6B C7B H7I 109.5
H7G C7B H7I 109.5
H7H C7B H7I 109.5
C6B C8B H8G 109.5
C6B C8B H8H 109.5
H8G C8B H8H 109.5
C6B C8B H8I 109.5
H8G C8B H8I 109.5
H8H C8B H8I 109.5
C6B C9B H9G 109.5
C6B C9B H9H 109.5
H9G C9B H9H 109.5
C6B C9B H9I 109.5
H9G C9B H9I 109.5
H9H C9B H9I 109.5
C11 C10 C12 103.0(7)
C11 C10 C13 107.4(9)
C12 C10 C13 120.2(8)
C11 C10 P1 118.2(7)
C12 C10 P1 104.3(4)
C13 C10 P1 104.6(5)
C10 C11 H11A 109.5
C10 C11 H11B 109.5
H11A C11 H11B 109.5
C10 C11 H11C 109.5
H11A C11 H11C 109.5
H11B C11 H11C 109.5
C10 C12 H12A 109.5
C10 C12 H12B 109.5
H12A C12 H12B 109.5
C10 C12 H12C 109.5
H12A C12 H12C 109.5
H12B C12 H12C 109.5
C10 C13 H13A 109.5
C10 C13 H13B 109.5
H13A C13 H13B 109.5
C10 C13 H13C 109.5
H13A C13 H13C 109.5
H13B C13 H13C 109.5
C13B C10B C12B 86.1(10)
C13B C10B C11B 110.6(15)
C12B C10B C11B 118.9(11)
C13B C10B P1 107.7(10)
C12B C10B P1 117.8(6)
C11B C10B P1 111.9(10)
C10B C11B H11G 109.5
C10B C11B H11H 109.5
H11G C11B H11H 109.5
C10B C11B H11I 109.5
H11G C11B H11I 109.5
H11H C11B H11I 109.5
C10B C12B C13B 44.6(8)
C10B C12B H12G 109.5
C13B C12B H12G 151.3
C10B C12B H12H 109.5
C13B C12B H12H 76.8
H12G C12B H12H 109.5
C10B C12B H12I 109.5
C13B C12B H12I 93.7
H12G C12B H12I 109.5
H12H C12B H12I 109.5
C10B C13B C12B 49.4(7)
C10B C13B H13G 109.5
C12B C13B H13G 158.3
C10B C13B H13H 109.5
C12B C13B H13H 85.6
H13G C13B H13H 109.5
C10B C13B H13I 109.5
C12B C13B H13I 78.4
H13G C13B H13I 109.5
H13H C13B H13I 109.5
O1 C14 O2 126.9(2)
O1 C14 C15 116.55(19)
O2 C14 C15 116.56(19)
C14 C15 H15A 109.5
C14 C15 H15B 109.5
H15A C15 H15B 109.5
C14 C15 H15C 109.5
H15A C15 H15C 109.5
H15B C15 H15C 109.5
C17 C16 Pd2 117.45(15)
C17 C16 H16A 107.9
Pd2 C16 H16A 107.9
C17 C16 H16B 107.9
Pd2 C16 H16B 107.9
H16A C16 H16B 107.2
C20 C17 C16 109.32(19)
C20 C17 C19 108.7(2)
C16 C17 C19 109.5(2)
C20 C17 C18 109.9(2)
C16 C17 C18 110.36(18)
C19 C17 C18 109.00(19)
C17 C18 P2 110.31(15)
C17 C18 H18A 109.6
P2 C18 H18A 109.6
C17 C18 H18B 109.6
P2 C18 H18B 109.6
H18A C18 H18B 108.1
C17 C19 H19A 109.5
C17 C19 H19B 109.5
H19A C19 H19B 109.5
C17 C19 H19C 109.5
H19A C19 H19C 109.5
H19B C19 H19C 109.5
C17 C20 H20A 109.5
C17 C20 H20B 109.5
H20A C20 H20B 109.5
C17 C20 H20C 109.5
H20A C20 H20C 109.5
H20B C20 H20C 109.5
C23 C21 C24 110.2(2)
C23 C21 C22 106.3(3)
C24 C21 C22 108.0(2)
C23 C21 P2 110.43(19)
C24 C21 P2 114.86(19)
C22 C21 P2 106.58(18)
C21 C22 H22A 109.5
C21 C22 H22B 109.5
H22A C22 H22B 109.5
C21 C22 H22C 109.5
H22A C22 H22C 109.5
H22B C22 H22C 109.5
C21 C23 H23A 109.5
C21 C23 H23B 109.5
H23A C23 H23B 109.5
C21 C23 H23C 109.5
H23A C23 H23C 109.5
H23B C23 H23C 109.5
C21 C24 H24A 109.5
C21 C24 H24B 109.5
H24A C24 H24B 109.5
C21 C24 H24C 109.5
H24A C24 H24C 109.5
H24B C24 H24C 109.5
C26 C25 C28 111.8(3)
C26 C25 C27 106.0(3)
C28 C25 C27 108.6(2)
C26 C25 P2 105.18(18)
C28 C25 P2 114.28(19)
C27 C25 P2 110.7(2)
C25 C26 H26A 109.5
C25 C26 H26B 109.5
H26A C26 H26B 109.5
C25 C26 H26C 109.5
H26A C26 H26C 109.5
H26B C26 H26C 109.5
C25 C27 H27A 109.5
C25 C27 H27B 109.5
H27A C27 H27B 109.5
C25 C27 H27C 109.5
H27A C27 H27C 109.5
H27B C27 H27C 109.5
C25 C28 H28A 109.5
C25 C28 H28B 109.5
H28A C28 H28B 109.5
C25 C28 H28C 109.5
H28A C28 H28C 109.5
H28B C28 H28C 109.5
C30 C29 Pd1 155.30(18)
C30 C29 Pd2 117.53(16)
Pd1 C29 Pd2 86.89(8)
C29 C30 C31 178.4(2)
C32 C31 C36 119.92(19)
C32 C31 C30 120.50(19)
C36 C31 C30 119.58(19)
C33 C32 C31 119.0(2)
C33 C32 C39 120.2(2)
C31 C32 C39 120.79(19)
C34 C33 C32 121.9(2)
C34 C33 H33 119.0
C32 C33 H33 119.0
C33 C34 C35 118.5(2)
C33 C34 C38 121.3(2)
C35 C34 C38 120.3(2)
C34 C35 C36 122.0(2)
C34 C35 H35 119.0
C36 C35 H35 119.0
C35 C36 C31 118.6(2)
C35 C36 C37 120.9(2)
C31 C36 C37 120.5(2)
C36 C37 H37A 109.5
C36 C37 H37B 109.5
H37A C37 H37B 109.5
C36 C37 H37C 109.5
H37A C37 H37C 109.5
H37B C37 H37C 109.5
C34 C38 H38A 109.5
C34 C38 H38B 109.5
H38A C38 H38B 109.5
C34 C38 H38C 109.5
H38A C38 H38C 109.5
H38B C38 H38C 109.5
C32 C39 H39A 109.5
C32 C39 H39B 109.5
H39A C39 H39B 109.5
C32 C39 H39C 109.5
H39A C39 H39C 109.5
H39B C39 H39C 109.5
C3A P1A C6A 107.24(19)
C3A P1A C10A 106.45(18)
C6A P1A C10A 109.32(14)
C10A P1A C3C 103.1(14)
C10A P1A C6C 122.6(7)
C3C P1A C6C 98.1(16)
C3A P1A Pd1A 105.36(10)
C6A P1A Pd1A 114.25(10)
C10A P1A Pd1A 113.65(8)
C10A P1A Pd1C 123.78(15)
C3C P1A Pd1C 98.8(7)
C6C P1A Pd1C 104.3(7)
C14A O1A Pd1A 124.60(13)
C14A O1A Pd1C 129.28(16)
C16A Pd2A C29A 87.54(8)
C16A Pd2A O2A 175.39(7)
C29A Pd2A O2A 92.41(7)
C16A Pd2A P2A 81.78(6)
C29A Pd2A P2A 168.99(6)
O2A Pd2A P2A 98.01(4)
C16A Pd2A Pd1C 101.72(9)
C29A Pd2A Pd1C 42.21(10)
O2A Pd2A Pd1C 81.23(7)
P2A Pd2A Pd1C 143.12(9)
C18A P2A C21A 104.76(10)
C18A P2A C25A 105.84(11)
C21A P2A C25A 110.59(10)
C18A P2A Pd2A 103.24(7)
C21A P2A Pd2A 119.24(7)
C25A P2A Pd2A 111.76(7)
C14A O2A Pd2A 124.33(13)
C1A Pd1A O1A 179.47(9)
C1A Pd1A C29A 93.13(9)
O1A Pd1A C29A 87.27(7)
C1A Pd1A P1A 81.41(7)
O1A Pd1A P1A 98.12(4)
C29A Pd1A P1A 166.74(7)
C2A C1A Pd1A 114.57(18)
C2A C1A H1C 108.6
Pd1A C1A H1C 108.6
C2A C1A H1D 108.6
Pd1A C1A H1D 108.6
H1C C1A H1D 107.6
C4A C2A C1A 108.7(3)
C4A C2A C5A 108.6(3)
C1A C2A C5A 109.5(3)
C4A C2A C3A 111.4(3)
C1A C2A C3A 109.7(3)
C5A C2A C3A 108.9(3)
C2A C3A P1A 108.7(2)
C2A C3A H3C 109.9
P1A C3A H3C 109.9
C2A C3A H3D 109.9
P1A C3A H3D 109.9
H3C C3A H3D 108.3
C2A C4A H4D 109.5
C2A C4A H4E 109.5
H4D C4A H4E 109.5
C2A C4A H4F 109.5
H4D C4A H4F 109.5
H4E C4A H4F 109.5
C2A C5A H5D 109.5
C2A C5A H5E 109.5
H5D C5A H5E 109.5
C2A C5A H5F 109.5
H5D C5A H5F 109.5
H5E C5A H5F 109.5
C1C Pd1C C29A 93.4(6)
C1C Pd1C O1A 170.9(8)
C29A Pd1C O1A 87.74(14)
C1C Pd1C P1A 86.4(5)
C29A Pd1C P1A 170.9(3)
O1A Pd1C P1A 93.90(14)
C1C Pd1C C30A 80.7(5)
C29A Pd1C C30A 27.12(9)
O1A Pd1C C30A 96.48(14)
P1A Pd1C C30A 160.3(2)
C1C Pd1C Pd2A 110.6(7)
C29A Pd1C Pd2A 40.64(9)
O1A Pd1C Pd2A 75.94(12)
P1A Pd1C Pd2A 131.2(2)
C30A Pd1C Pd2A 67.76(9)
C2C C1C Pd1C 119.2(12)
C2C C1C H1E 107.5
Pd1C C1C H1E 107.5
C2C C1C H1F 107.5
Pd1C C1C H1F 107.5
H1E C1C H1F 107.0
C1C C2C C4C 109.1(17)
C1C C2C C3C 108.7(16)
C4C C2C C3C 109.6(19)
C1C C2C C5C 107.7(16)
C4C C2C C5C 111.7(17)
C3C C2C C5C 110(2)
C2C C3C P1A 113.4(16)
C2C C3C H3E 108.9
P1A C3C H3E 108.9
C2C C3C H3F 108.9
P1A C3C H3F 108.9
H3E C3C H3F 107.7
C2C C4C H4G 109.5
C2C C4C H4H 109.5
H4G C4C H4H 109.5
C2C C4C H4I 109.5
H4G C4C H4I 109.5
H4H C4C H4I 109.5
C2C C5C H5G 109.5
C2C C5C H5H 109.5
H5G C5C H5H 109.5
C2C C5C H5I 109.5
H5G C5C H5I 109.5
H5H C5C H5I 109.5
C7A C6A C9A 107.5(3)
C7A C6A C8A 108.4(3)
C9A C6A C8A 109.1(3)
C7A C6A P1A 106.1(2)
C9A C6A P1A 111.4(2)
C8A C6A P1A 114.1(3)
C6A C7A H7D 109.5
C6A C7A H7E 109.5
H7D C7A H7E 109.5
C6A C7A H7F 109.5
H7D C7A H7F 109.5
H7E C7A H7F 109.5
C6A C8A H8D 109.5
C6A C8A H8E 109.5
H8D C8A H8E 109.5
C6A C8A H8F 109.5
H8D C8A H8F 109.5
H8E C8A H8F 109.5
C6A C9A H9D 109.5
C6A C9A H9E 109.5
H9D C9A H9E 109.5
C6A C9A H9F 109.5
H9D C9A H9F 109.5
H9E C9A H9F 109.5
C9C C6C C7C 108.0(19)
C9C C6C C8C 112(2)
C7C C6C C8C 108(2)
C9C C6C P1A 107.1(17)
C7C C6C P1A 110.8(16)
C8C C6C P1A 111(3)
C6C C7C H7J 109.5
C6C C7C H7K 109.5
H7J C7C H7K 109.5
C6C C7C H7L 109.5
H7J C7C H7L 109.5
H7K C7C H7L 109.5
C6C C8C H8J 109.5
C6C C8C H8K 109.5
H8J C8C H8K 109.5
C6C C8C H8L 109.5
H8J C8C H8L 109.5
H8K C8C H8L 109.5
C6C C9C H9J 109.5
C6C C9C H9K 109.5
H9J C9C H9K 109.5
C6C C9C H9L 109.5
H9J C9C H9L 109.5
H9K C9C H9L 109.5
C11A C10A C12A 110.3(2)
C11A C10A C13A 108.0(2)
C12A C10A C13A 106.6(2)
C11A C10A P1A 114.47(18)
C12A C10A P1A 110.09(19)
C13A C10A P1A 106.93(18)
C10A C11A H11D 109.5
C10A C11A H11E 109.5
H11D C11A H11E 109.5
C10A C11A H11F 109.5
H11D C11A H11F 109.5
H11E C11A H11F 109.5
C10A C12A H12D 109.5
C10A C12A H12E 109.5
H12D C12A H12E 109.5
C10A C12A H12F 109.5
H12D C12A H12F 109.5
H12E C12A H12F 109.5
C10A C13A H13D 109.5
C10A C13A H13E 109.5
H13D C13A H13E 109.5
C10A C13A H13F 109.5
H13D C13A H13F 109.5
H13E C13A H13F 109.5
O1A C14A O2A 126.99(19)
O1A C14A C15A 115.76(19)
O2A C14A C15A 117.24(19)
C14A C15A H15D 109.5
C14A C15A H15E 109.5
H15D C15A H15E 109.5
C14A C15A H15F 109.5
H15D C15A H15F 109.5
H15E C15A H15F 109.5
C17A C16A Pd2A 112.81(14)
C17A C16A H16C 109.0
Pd2A C16A H16C 109.0
C17A C16A H16D 109.0
Pd2A C16A H16D 109.0
H16C C16A H16D 107.8
C19A C17A C16A 108.81(19)
C19A C17A C20A 108.6(2)
C16A C17A C20A 110.41(18)
C19A C17A C18A 111.05(18)
C16A C17A C18A 109.32(17)
C20A C17A C18A 108.66(19)
C17A C18A P2A 109.72(14)
C17A C18A H18C 109.7
P2A C18A H18C 109.7
C17A C18A H18D 109.7
P2A C18A H18D 109.7
H18C C18A H18D 108.2
C17A C19A H19D 109.5
C17A C19A H19E 109.5
H19D C19A H19E 109.5
C17A C19A H19F 109.5
H19D C19A H19F 109.5
H19E C19A H19F 109.5
C17A C20A H20D 109.5
C17A C20A H20E 109.5
H20D C20A H20E 109.5
C17A C20A H20F 109.5
H20D C20A H20F 109.5
H20E C20A H20F 109.5
C22A C21A C23A 107.7(2)
C22A C21A C24A 109.0(2)
C23A C21A C24A 109.2(2)
C22A C21A P2A 106.35(15)
C23A C21A P2A 110.08(16)
C24A C21A P2A 114.34(16)
C21A C22A H22D 109.5
C21A C22A H22E 109.5
H22D C22A H22E 109.5
C21A C22A H22F 109.5
H22D C22A H22F 109.5
H22E C22A H22F 109.5
C21A C23A H23D 109.5
C21A C23A H23E 109.5
H23D C23A H23E 109.5
C21A C23A H23F 109.5
H23D C23A H23F 109.5
H23E C23A H23F 109.5
C21A C24A H24D 109.5
C21A C24A H24E 109.5
H24D C24A H24E 109.5
C21A C24A H24F 109.5
H24D C24A H24F 109.5
H24E C24A H24F 109.5
C28A C25A C26A 108.9(2)
C28A C25A C27A 110.2(2)
C26A C25A C27A 106.7(2)
C28A C25A P2A 114.71(17)
C26A C25A P2A 107.54(15)
C27A C25A P2A 108.49(16)
C25A C26A H26D 109.5
C25A C26A H26E 109.5
H26D C26A H26E 109.5
C25A C26A H26F 109.5
H26D C26A H26F 109.5
H26E C26A H26F 109.5
C25A C27A H27D 109.5
C25A C27A H27E 109.5
H27D C27A H27E 109.5
C25A C27A H27F 109.5
H27D C27A H27F 109.5
H27E C27A H27F 109.5
C25A C28A H28D 109.5
C25A C28A H28E 109.5
H28D C28A H28E 109.5
C25A C28A H28F 109.5
H28D C28A H28F 109.5
H28E C28A H28F 109.5
C30A C29A Pd2A 162.60(17)
C30A C29A Pd1C 100.2(2)
Pd2A C29A Pd1C 97.15(16)
C30A C29A Pd1A 110.87(15)
Pd2A C29A Pd1A 86.53(8)
C29A C30A C31A 177.2(2)
C29A C30A Pd1C 52.63(16)
C31A C30A Pd1C 129.85(17)
C32A C31A C36A 119.90(19)
C32A C31A C30A 120.9(2)
C36A C31A C30A 119.23(19)
C33A C32A C31A 118.4(2)
C33A C32A C39A 120.2(2)
C31A C32A C39A 121.4(2)
C34A C33A C32A 122.4(2)
C34A C33A H33A 118.8
C32A C33A H33A 118.8
C35A C34A C33A 118.1(2)
C35A C34A C38A 120.7(3)
C33A C34A C38A 121.2(3)
C34A C35A C36A 122.3(2)
C34A C35A H35A 118.8
C36A C35A H35A 118.8
C35A C36A C31A 118.9(2)
C35A C36A C37A 121.0(2)
C31A C36A C37A 120.06(19)
C36A C37A H37D 109.5
C36A C37A H37E 109.5
H37D C37A H37E 109.5
C36A C37A H37F 109.5
H37D C37A H37F 109.5
H37E C37A H37F 109.5
C34A C38A H38D 109.5
C34A C38A H38E 109.5
H38D C38A H38E 109.5
C34A C38A H38F 109.5
H38D C38A H38F 109.5
H38E C38A H38F 109.5
C32A C39A H39D 109.5
C32A C39A H39E 109.5
H39D C39A H39E 109.5
C32A C39A H39F 109.5
H39D C39A H39F 109.5
H39E C39A H39F 109.5

loop_
_geom_bond_atom_site_label_1
_geom_bond_atom_site_label_2
_geom_bond_distance
Pd1 C1 2.040(2)
Pd1 C29 2.071(2)
Pd1 O1 2.1543(15)
Pd1 P1 2.2817(5)
P1 C6B 1.81(3)
P1 C3 1.838(2)
P1 C10B 1.880(2)
P1 C10 1.880(2)
P1 C6 1.930(15)
O1 C14 1.245(3)
Pd2 C16 2.039(2)
Pd2 C29 2.159(2)
Pd2 O2 2.1648(15)
Pd2 P2 2.2357(5)
P2 C18 1.834(2)
P2 C25 1.878(2)
P2 C21 1.879(2)
O2 C14 1.255(3)
C1 C2 1.530(3)
C1 H1A 0.9900
C1 H1B 0.9900
C2 C4 1.524(3)
C2 C5 1.539(3)
C2 C3 1.548(3)
C3 H3A 0.9900
C3 H3B 0.9900
C4 H4A 0.9800
C4 H4B 0.9800
C4 H4C 0.9800
C5 H5A 0.9800
C5 H5B 0.9800
C5 H5C 0.9800
C6 C8 1.524(17)
C6 C9 1.532(15)
C6 C7 1.561(17)
C7 H7A 0.9800
C7 H7B 0.9800
C7 H7C 0.9800
C8 H8A 0.9800
C8 H8B 0.9800
C8 H8C 0.9800
C9 H9A 0.9800
C9 H9B 0.9800
C9 H9C 0.9800
C6B C7B 1.47(3)
C6B C8B 1.53(3)
C6B C9B 1.56(3)
C7B H7G 0.9800
C7B H7H 0.9800
C7B H7I 0.9800
C8B H8G 0.9800
C8B H8H 0.9800
C8B H8I 0.9800
C9B H9G 0.9800
C9B H9H 0.9800
C9B H9I 0.9800
C10 C11 1.495(17)
C10 C12 1.573(8)
C10 C13 1.613(12)
C11 H11A 0.9800
C11 H11B 0.9800
C11 H11C 0.9800
C12 H12A 0.9800
C12 H12B 0.9800
C12 H12C 0.9800
C13 H13A 0.9800
C13 H13B 0.9800
C13 H13C 0.9800
C10B C13B 1.40(2)
C10B C12B 1.517(12)
C10B C11B 1.60(2)
C11B H11G 0.9800
C11B H11H 0.9800
C11B H11I 0.9800
C12B C13B 2.00(2)
C12B H12G 0.9800
C12B H12H 0.9800
C12B H12I 0.9800
C13B H13G 0.9800
C13B H13H 0.9800
C13B H13I 0.9800
C14 C15 1.517(3)
C15 H15A 0.9800
C15 H15B 0.9800
C15 H15C 0.9800
C16 C17 1.535(3)
C16 H16A 0.9900
C16 H16B 0.9900
C17 C20 1.527(3)
C17 C19 1.542(3)
C17 C18 1.542(3)
C18 H18A 0.9900
C18 H18B 0.9900
C19 H19A 0.9800
C19 H19B 0.9800
C19 H19C 0.9800
C20 H20A 0.9800
C20 H20B 0.9800
C20 H20C 0.9800
C21 C23 1.515(4)
C21 C24 1.518(3)
C21 C22 1.539(4)
C22 H22A 0.9800
C22 H22B 0.9800
C22 H22C 0.9800
C23 H23A 0.9800
C23 H23B 0.9800
C23 H23C 0.9800
C24 H24A 0.9800
C24 H24B 0.9800
C24 H24C 0.9800
C25 C26 1.520(4)
C25 C28 1.528(4)
C25 C27 1.547(4)
C26 H26A 0.9800
C26 H26B 0.9800
C26 H26C 0.9800
C27 H27A 0.9800
C27 H27B 0.9800
C27 H27C 0.9800
C28 H28A 0.9800
C28 H28B 0.9800
C28 H28C 0.9800
C29 C30 1.211(3)
C30 C31 1.439(3)
C31 C32 1.405(3)
C31 C36 1.411(3)
C32 C33 1.390(3)
C32 C39 1.506(3)
C33 C34 1.383(3)
C33 H33 0.9500
C34 C35 1.386(3)
C34 C38 1.517(3)
C35 C36 1.392(3)
C35 H35 0.9500
C36 C37 1.499(3)
C37 H37A 0.9800
C37 H37B 0.9800
C37 H37C 0.9800
C38 H38A 0.9800
C38 H38B 0.9800
C38 H38C 0.9800
C39 H39A 0.9800
C39 H39B 0.9800
C39 H39C 0.9800
P1A C3A 1.828(4)
P1A C6A 1.880(3)
P1A C10A 1.884(2)
P1A C3C 1.93(3)
P1A C6C 1.94(3)
P1A Pd1A 2.2439(6)
P1A Pd1C 2.320(4)
O1A C14A 1.251(2)
O1A Pd1A 2.1470(15)
O1A Pd1C 2.219(4)
Pd2A C16A 2.043(2)
Pd2A C29A 2.044(2)
Pd2A O2A 2.1687(14)
Pd2A P2A 2.2889(5)
Pd2A Pd1C 3.114(4)
P2A C18A 1.843(2)
P2A C21A 1.881(2)
P2A C25A 1.888(2)
O2A C14A 1.257(2)
Pd1A C1A 2.029(2)
Pd1A C29A 2.201(2)
C1A C2A 1.525(4)
C1A H1C 0.9900
C1A H1D 0.9900
C2A C4A 1.521(5)
C2A C5A 1.541(4)
C2A C3A 1.547(4)
C3A H3C 0.9900
C3A H3D 0.9900
C4A H4D 0.9800
C4A H4E 0.9800
C4A H4F 0.9800
C5A H5D 0.9800
C5A H5E 0.9800
C5A H5F 0.9800
Pd1C C1C 2.014(13)
Pd1C C29A 2.109(4)
Pd1C C30A 2.611(4)
C1C C2C 1.523(15)
C1C H1E 0.9900
C1C H1F 0.9900
C2C C4C 1.524(16)
C2C C3C 1.550(16)
C2C C5C 1.551(16)
C3C H3E 0.9900
C3C H3F 0.9900
C4C H4G 0.9800
C4C H4H 0.9800
C4C H4I 0.9800
C5C H5G 0.9800
C5C H5H 0.9800
C5C H5I 0.9800
C6A C7A 1.524(5)
C6A C9A 1.532(5)
C6A C8A 1.533(4)
C7A H7D 0.9800
C7A H7E 0.9800
C7A H7F 0.9800
C8A H8D 0.9800
C8A H8E 0.9800
C8A H8F 0.9800
C9A H9D 0.9800
C9A H9E 0.9800
C9A H9F 0.9800
C6C C9C 1.498(18)
C6C C7C 1.519(18)
C6C C8C 1.537(18)
C7C H7J 0.9800
C7C H7K 0.9800
C7C H7L 0.9800
C8C H8J 0.9800
C8C H8K 0.9800
C8C H8L 0.9800
C9C H9J 0.9800
C9C H9K 0.9800
C9C H9L 0.9800
C10A C11A 1.526(3)
C10A C12A 1.529(4)
C10A C13A 1.537(4)
C11A H11D 0.9800
C11A H11E 0.9800
C11A H11F 0.9800
C12A H12D 0.9800
C12A H12E 0.9800
C12A H12F 0.9800
C13A H13D 0.9800
C13A H13E 0.9800
C13A H13F 0.9800
C14A C15A 1.515(3)
C15A H15D 0.9800
C15A H15E 0.9800
C15A H15F 0.9800
C16A C17A 1.533(3)
C16A H16C 0.9900
C16A H16D 0.9900
C17A C19A 1.530(3)
C17A C20A 1.535(3)
C17A C18A 1.545(3)
C18A H18C 0.9900
C18A H18D 0.9900
C19A H19D 0.9800
C19A H19E 0.9800
C19A H19F 0.9800
C20A H20D 0.9800
C20A H20E 0.9800
C20A H20F 0.9800
C21A C22A 1.526(3)
C21A C23A 1.529(3)
C21A C24A 1.535(3)
C22A H22D 0.9800
C22A H22E 0.9800
C22A H22F 0.9800
C23A H23D 0.9800
C23A H23E 0.9800
C23A H23F 0.9800
C24A H24D 0.9800
C24A H24E 0.9800
C24A H24F 0.9800
C25A C28A 1.529(3)
C25A C26A 1.534(3)
C25A C27A 1.537(3)
C26A H26D 0.9800
C26A H26E 0.9800
C26A H26F 0.9800
C27A H27D 0.9800
C27A H27E 0.9800
C27A H27F 0.9800
C28A H28D 0.9800
C28A H28E 0.9800
C28A H28F 0.9800
C29A C30A 1.210(3)
C30A C31A 1.440(3)
C31A C32A 1.405(3)
C31A C36A 1.407(3)
C32A C33A 1.400(3)
C32A C39A 1.496(3)
C33A C34A 1.381(4)
C33A H33A 0.9500
C34A C35A 1.378(4)
C34A C38A 1.512(3)
C35A C36A 1.391(3)
C35A H35A 0.9500
C36A C37A 1.497(3)
C37A H37D 0.9800
C37A H37E 0.9800
C37A H37F 0.9800
C38A H38D 0.9800
C38A H38E 0.9800
C38A H38F 0.9800
C39A H39D 0.9800
C39A H39E 0.9800
C39A H39F 0.9800

loop_
_geom_torsion_atom_site_label_1
_geom_torsion_atom_site_label_2
_geom_torsion_atom_site_label_3
_geom_torsion_atom_site_label_4
_geom_torsion
Pd1 C1 C2 C4 -73.3(2)
Pd1 C1 C2 C5 168.25(16)
Pd1 C1 C2 C3 49.4(2)
C4 C2 C3 P1 90.37(19)
C1 C2 C3 P1 -30.5(2)
C5 C2 C3 P1 -150.02(17)
C6B P1 C3 C2 -121.4(11)
C10B P1 C3 C2 123.47(16)
C10 P1 C3 C2 123.47(16)
C6 P1 C3 C2 -117.8(6)
Pd1 P1 C3 C2 3.99(16)
C3 P1 C6B C7B 72.9(14)
C10B P1 C6B C7B -173.1(10)
Pd1 P1 C6B C7B -46.5(12)
C3 P1 C6B C8B -45(2)
C10B P1 C6B C8B 69(2)
Pd1 P1 C6B C8B -164.4(19)
C3 P1 C6B C9B -165.4(14)
C10B P1 C6B C9B -51.4(19)
Pd1 P1 C6B C9B 75.2(19)
C3 P1 C10 C11 59.1(8)
C6 P1 C10 C11 -51.4(9)
Pd1 P1 C10 C11 171.7(8)
C3 P1 C10 C12 172.7(4)
C6 P1 C10 C12 62.2(5)
Pd1 P1 C10 C12 -74.7(4)
C3 P1 C10 C13 -60.3(6)
C6 P1 C10 C13 -170.8(7)
Pd1 P1 C10 C13 52.3(6)
C6B P1 C10B C13B 167.1(11)
C3 P1 C10B C13B -72.7(8)
Pd1 P1 C10B C13B 39.9(8)
C6B P1 C10B C12B 72.1(9)
C3 P1 C10B C12B -167.7(7)
Pd1 P1 C10B C12B -55.1(7)
C6B P1 C10B C11B -71.1(14)
C3 P1 C10B C11B 49.1(11)
Pd1 P1 C10B C11B 161.7(11)
C11B C10B C12B C13B -111.4(17)
P1 C10B C12B C13B 108.0(11)
C11B C10B C13B C12B 119.5(11)
P1 C10B C13B C12B -117.9(6)
Pd1 O1 C14 O2 5.7(3)
Pd1 O1 C14 C15 -174.15(16)
Pd2 O2 C14 O1 -7.2(3)
Pd2 O2 C14 C15 172.73(16)
Pd2 C16 C17 C20 -77.9(2)
Pd2 C16 C17 C19 163.17(16)
Pd2 C16 C17 C18 43.2(2)
C20 C17 C18 P2 95.9(2)
C16 C17 C18 P2 -24.7(2)
C19 C17 C18 P2 -145.04(19)
C25 P2 C18 C17 -124.70(18)
C21 P2 C18 C17 117.59(19)
Pd2 P2 C18 C17 1.0(2)
C18 P2 C21 C23 -172.1(2)
C25 P2 C21 C23 72.8(3)
Pd2 P2 C21 C23 -58.6(2)
C18 P2 C21 C24 62.6(2)
C25 P2 C21 C24 -52.6(2)
Pd2 P2 C21 C24 176.08(17)
C18 P2 C21 C22 -57.0(2)
C25 P2 C21 C22 -172.1(2)
Pd2 P2 C21 C22 56.5(2)
C18 P2 C25 C26 80.6(2)
C21 P2 C25 C26 -166.0(2)
Pd2 P2 C25 C26 -38.2(3)
C18 P2 C25 C28 -42.4(3)
C21 P2 C25 C28 71.0(3)
Pd2 P2 C25 C28 -161.2(2)
C18 P2 C25 C27 -165.38(19)
C21 P2 C25 C27 -51.9(2)
Pd2 P2 C25 C27 75.8(2)
C36 C31 C32 C33 -2.2(3)
C30 C31 C32 C33 177.18(19)
C36 C31 C32 C39 175.5(2)
C30 C31 C32 C39 -5.1(3)
C31 C32 C33 C34 1.9(3)
C39 C32 C33 C34 -175.8(2)
C32 C33 C34 C35 -0.1(4)
C32 C33 C34 C38 180.0(2)
C33 C34 C35 C36 -1.4(4)
C38 C34 C35 C36 178.5(2)
C34 C35 C36 C31 1.0(4)
C34 C35 C36 C37 -177.8(2)
C32 C31 C36 C35 0.8(3)
C30 C31 C36 C35 -178.6(2)
C32 C31 C36 C37 179.6(2)
C30 C31 C36 C37 0.2(3)
Pd1A C1A C2A C4A -70.3(3)
Pd1A C1A C2A C5A 171.1(3)
Pd1A C1A C2A C3A 51.7(3)
C4A C2A C3A P1A 89.9(3)
C1A C2A C3A P1A -30.6(4)
C5A C2A C3A P1A -150.3(3)
C6A P1A C3A C2A -119.9(3)
C10A P1A C3A C2A 123.2(3)
Pd1A P1A C3A C2A 2.2(3)
Pd1C C1C C2C C4C -162.3(18)
Pd1C C1C C2C C3C -43(3)
Pd1C C1C C2C C5C 76(2)
C1C C2C C3C P1A 34(3)
C4C C2C C3C P1A 153(3)
C5C C2C C3C P1A -84(3)
C3A P1A C6A C7A 74.4(3)
C10A P1A C6A C7A -170.6(2)
Pd1A P1A C6A C7A -41.9(3)
C3A P1A C6A C9A -168.9(2)
C10A P1A C6A C9A -53.9(2)
Pd1A P1A C6A C9A 74.7(2)
C3A P1A C6A C8A -44.9(3)
C10A P1A C6A C8A 70.1(3)
Pd1A P1A C6A C8A -161.2(3)
C3A P1A C10A C11A 64.3(2)
C6A P1A C10A C11A -51.2(2)
C3C P1A C10A C11A 70.1(10)
C6C P1A C10A C11A -38.5(9)
Pd1A P1A C10A C11A 179.86(17)
Pd1C P1A C10A C11A -179.79(19)
C3A P1A C10A C12A -170.7(2)
C6A P1A C10A C12A 73.8(2)
C3C P1A C10A C12A -164.9(9)
C6C P1A C10A C12A 86.4(9)
Pd1A P1A C10A C12A -55.2(2)
Pd1C P1A C10A C12A -54.8(2)
C3A P1A C10A C13A -55.2(2)
C6A P1A C10A C13A -170.7(2)
C3C P1A C10A C13A -49.5(10)
C6C P1A C10A C13A -158.1(9)
Pd1A P1A C10A C13A 60.3(2)
Pd1C P1A C10A C13A 60.6(2)
Pd1A O1A C14A O2A 7.2(3)
Pd1C O1A C14A O2A 19.1(4)
Pd1A O1A C14A C15A -171.79(14)
Pd1C O1A C14A C15A -159.9(2)
Pd2A O2A C14A O1A -18.6(3)
Pd2A O2A C14A C15A 160.38(15)
Pd2A C16A C17A C19A 66.4(2)
Pd2A C16A C17A C20A -174.47(16)
Pd2A C16A C17A C18A -55.0(2)
C19A C17A C18A P2A -86.42(19)
C16A C17A C18A P2A 33.7(2)
C20A C17A C18A P2A 154.20(16)
C21A P2A C18A C17A 122.17(16)
C25A P2A C18A C17A -120.90(16)
Pd2A P2A C18A C17A -3.35(16)
C18A P2A C21A C22A -75.71(18)
C25A P2A C21A C22A 170.68(16)
Pd2A P2A C21A C22A 39.06(19)
C18A P2A C21A C23A 167.87(17)
C25A P2A C21A C23A 54.25(19)
Pd2A P2A C21A C23A -77.36(17)
C18A P2A C21A C24A 44.6(2)
C25A P2A C21A C24A -69.0(2)
Pd2A P2A C21A C24A 159.35(16)
C18A P2A C25A C28A -66.11(19)
C21A P2A C25A C28A 46.8(2)
Pd2A P2A C25A C28A -177.80(16)
C18A P2A C25A C26A 55.17(18)
C21A P2A C25A C26A 168.10(15)
Pd2A P2A C25A C26A -56.52(17)
C18A P2A C25A C27A 170.20(17)
C21A P2A C25A C27A -76.88(19)
Pd2A P2A C25A C27A 58.51(18)
Pd2A C29A C30A Pd1C 179(100)
Pd1C C30A C31A C32A -58.1(3)
Pd1C C30A C31A C36A 122.6(2)
C36A C31A C32A C33A 1.3(3)
C30A C31A C32A C33A -177.98(19)
C36A C31A C32A C39A -177.5(2)
C30A C31A C32A C39A 3.2(3)
C31A C32A C33A C34A -0.4(3)
C39A C32A C33A C34A 178.4(2)
C32A C33A C34A C35A -0.8(4)
C32A C33A C34A C38A 179.8(2)
C33A C34A C35A C36A 1.1(4)
C38A C34A C35A C36A -179.5(2)
C34A C35A C36A C31A -0.2(3)
C34A C35A C36A C37A 179.2(2)
C32A C31A C36A C35A -1.0(3)
C30A C31A C36A C35A 178.27(19)
C32A C31A C36A C37A 179.5(2)
C30A C31A C36A C37A -1.2(3)
